data_2232522
loop_
_publ_author_name
'Zhu, Haifeng'
'Guo, Miao'
'Chen, Han'
'Jin, Haixiao'
'Liang, Hongze'

_publ_section_title
;
 2,5-Dioxopyrrolidin-1-yl 3-(furan-2-yl)acrylate
;
_journal_coeditor_code YK2020
_journal_issue 11
_journal_name_full 'Acta Crystallographica Section E'
_journal_page_first o2863
_journal_paper_doi 10.1107/S1600536811040566
_journal_volume 67
_journal_year 2011
_chemical_formula_iupac 'C11 H9 N O5'
_chemical_formula_moiety 'C11 H9 N O5'
_chemical_formula_sum 'C11 H9 N O5'
_chemical_formula_weight 235.19
_chemical_name_systematic
;
2,5-Dioxopyrrolidin-1-yl 3-(furan-2-yl)acrylate
;
_space_group_IT_number 61
_symmetry_cell_setting orthorhombic
_symmetry_space_group_name_Hall '-P 2ac 2ab'
_symmetry_space_group_name_H-M 'P b c a'
_atom_sites_solution_hydrogens geom
_atom_sites_solution_primary direct
_atom_sites_solution_secondary difmap
_audit_creation_method SHELXL-97
_cell_angle_alpha 90.00
_cell_angle_beta 90.00
_cell_angle_gamma 90.00
_cell_formula_units_Z 8
_cell_length_a 10.3054(13)
_cell_length_b 9.2376(12)
_cell_length_c 21.892(3)
_cell_measurement_reflns_used 3779
_cell_measurement_temperature 296(2)
_cell_measurement_theta_max 27.37
_cell_measurement_theta_min 2.71
_cell_volume 2084.1(5)
_computing_cell_refinement 'SAINT (Bruker, 2005)'
_computing_data_collection 'APEX2 (Bruker, 2005)'
_computing_data_reduction 'SAINT (Bruker, 2005)'
_computing_molecular_graphics 'SHELXTL (Sheldrick, 2008)'
_computing_publication_material 'SHELXTL (Sheldrick, 2008)'
_computing_structure_refinement 'SHELXL97 (Sheldrick, 2008)'
_computing_structure_solution 'SHELXS97 (Sheldrick, 2008)'
_diffrn_ambient_temperature 296(2)
_diffrn_detector_area_resol_mean 0
_diffrn_measured_fraction_theta_full 0.999
_diffrn_measured_fraction_theta_max 0.999
_diffrn_measurement_device_type
;
Bruker APEXII CCD area-detector
;
_diffrn_measurement_method '\f and \w'
_diffrn_radiation_monochromator graphite
_diffrn_radiation_source 'fine-focus sealed tube'
_diffrn_radiation_type MoK\a
_diffrn_radiation_wavelength 0.71073
_diffrn_reflns_av_R_equivalents 0.0405
_diffrn_reflns_av_sigmaI/netI 0.0251
_diffrn_reflns_limit_h_max 13
_diffrn_reflns_limit_h_min -13
_diffrn_reflns_limit_k_max 12
_diffrn_reflns_limit_k_min -12
_diffrn_reflns_limit_l_max 28
_diffrn_reflns_limit_l_min -28
_diffrn_reflns_number 16939
_diffrn_reflns_theta_full 27.56
_diffrn_reflns_theta_max 27.56
_diffrn_reflns_theta_min 1.86
_diffrn_standards_interval_count 0
_diffrn_standards_interval_time 0
_diffrn_standards_number 0
_exptl_absorpt_coefficient_mu 0.121
_exptl_absorpt_correction_T_max 0.977
_exptl_absorpt_correction_T_min 0.977
_exptl_absorpt_correction_type multi-scan
_exptl_absorpt_process_details '(SADABS; Bruker, 2005)'
_exptl_crystal_colour brown
_exptl_crystal_density_diffrn 1.499
_exptl_crystal_density_method 'not measured'
_exptl_crystal_description needle
_exptl_crystal_F_000 976
_exptl_crystal_size_max 0.300
_exptl_crystal_size_mid 0.300
_exptl_crystal_size_min 0.100
_refine_diff_density_max 0.199
_refine_diff_density_min -0.236
_refine_ls_extinction_method none
_refine_ls_goodness_of_fit_ref 1.018
_refine_ls_hydrogen_treatment constr
_refine_ls_matrix_type full
_refine_ls_number_parameters 154
_refine_ls_number_reflns 2399
_refine_ls_number_restraints 0
_refine_ls_restrained_S_all 1.018
_refine_ls_R_factor_all 0.0494
_refine_ls_R_factor_gt 0.0348
_refine_ls_shift/su_max 0.000
_refine_ls_shift/su_mean 0.000
_refine_ls_structure_factor_coef Fsqd
_refine_ls_weighting_details 'calc w=1/[\s^2^(Fo^2^)+(0.0285P)^2^+0.9232P] where P=(Fo^2^+2Fc^2^)/3'
_refine_ls_weighting_scheme calc
_refine_ls_wR_factor_gt 0.0746
_refine_ls_wR_factor_ref 0.0821
_reflns_number_gt 1900
_reflns_number_total 2399
_reflns_threshold_expression I>2sigma(I)
_cod_data_source_file yk2020.cif
_cod_data_source_block I
_cod_original_cell_volume 2084.0(5)
_cod_original_sg_symbol_Hall '-p 2ac 2ab'
_cod_database_code 2232522
_cod_database_fobs_code 2232522

loop_
_symmetry_equiv_pos_as_xyz
'x, y, z'
'-x+1/2, -y, z+1/2'
'x+1/2, -y+1/2, -z'
'-x, y+1/2, -z+1/2'
'-x, -y, -z'
'x-1/2, y, -z-1/2'
'-x-1/2, y-1/2, z'
'x, -y-1/2, z-1/2'

loop_
_atom_site_type_symbol
_atom_site_label
_atom_site_fract_x
_atom_site_fract_y
_atom_site_fract_z
_atom_site_U_iso_or_equiv
_atom_site_adp_type
_atom_site_calc_flag
_atom_site_refinement_flags
_atom_site_occupancy
_atom_site_symmetry_multiplicity
O O1 0.80658(9) 0.22692(10) 0.28201(4) 0.0261(2) Uani d . 1 1
O O2 0.89760(9) 0.55049(10) 0.10826(4) 0.0273(2) Uani d . 1 1
O O3 0.67881(9) 0.58836(11) 0.11454(5) 0.0314(2) Uani d . 1 1
O O4 0.81461(10) 0.44760(11) -0.00431(5) 0.0356(3) Uani d . 1 1
O O5 1.01727(10) 0.81990(11) 0.09170(5) 0.0349(3) Uani d . 1 1
C C6 0.68207(13) 0.36659(14) 0.21024(6) 0.0237(3) Uani d . 1 1
H H6A 0.6008 0.3944 0.1960 0.028 Uiso calc R 1 1
C C7 0.78634(13) 0.42777(14) 0.18443(6) 0.0244(3) Uani d . 1 1
H H7A 0.8686 0.4048 0.1989 0.029 Uiso calc R 1 1
N N8 0.89355(11) 0.63213(12) 0.05495(5) 0.0246(3) Uani d . 1 1
C C9 0.68679(12) 0.26114(14) 0.25831(6) 0.0220(3) Uani d . 1 1
C C10 0.77299(13) 0.52965(14) 0.13407(6) 0.0233(3) Uani d . 1 1
C C11 0.96337(13) 0.76125(14) 0.04991(6) 0.0243(3) Uani d . 1 1
C C12 0.59420(14) 0.18035(14) 0.28687(6) 0.0255(3) Uani d . 1 1
H H12A 0.5054 0.1829 0.2793 0.031 Uiso calc R 1 1
C C13 0.85503(13) 0.56972(15) 0.00020(6) 0.0250(3) Uani d . 1 1
C C14 0.65847(14) 0.09163(15) 0.33025(6) 0.0270(3) Uani d . 1 1
H H14A 0.6205 0.0249 0.3566 0.032 Uiso calc R 1 1
C C15 0.78534(14) 0.12362(15) 0.32556(6) 0.0279(3) Uani d . 1 1
H H15A 0.8503 0.0810 0.3489 0.034 Uiso calc R 1 1
C C16 0.87575(15) 0.68378(15) -0.04765(6) 0.0289(3) Uani d . 1 1
H H16A 0.7934 0.7229 -0.0614 0.035 Uiso calc R 1 1
H H16B 0.9214 0.6439 -0.0826 0.035 Uiso calc R 1 1
C C17 0.95729(14) 0.80146(15) -0.01663(6) 0.0286(3) Uani d . 1 1
H H17A 1.0438 0.8046 -0.0341 0.034 Uiso calc R 1 1
H H17B 0.9170 0.8956 -0.0217 0.034 Uiso calc R 1 1

loop_
_atom_site_aniso_label
_atom_site_aniso_U_11
_atom_site_aniso_U_22
_atom_site_aniso_U_33
_atom_site_aniso_U_12
_atom_site_aniso_U_13
_atom_site_aniso_U_23
O1 0.0231(5) 0.0287(5) 0.0264(5) -0.0003(4) -0.0014(4) 0.0072(4)
O2 0.0248(5) 0.0329(5) 0.0242(5) -0.0006(4) -0.0008(4) 0.0097(4)
O3 0.0272(5) 0.0337(5) 0.0334(5) 0.0032(4) -0.0018(4) 0.0105(4)
O4 0.0398(6) 0.0254(5) 0.0416(6) -0.0037(5) -0.0043(5) -0.0042(5)
O5 0.0351(6) 0.0322(5) 0.0376(6) -0.0055(5) -0.0022(5) -0.0085(5)
C6 0.0264(7) 0.0222(6) 0.0226(6) 0.0026(5) -0.0019(5) -0.0008(5)
C7 0.0253(7) 0.0243(7) 0.0235(7) 0.0016(6) -0.0028(5) 0.0022(5)
N8 0.0284(6) 0.0253(6) 0.0199(5) -0.0037(5) -0.0009(5) 0.0052(5)
C9 0.0222(6) 0.0232(6) 0.0208(6) 0.0025(5) -0.0012(5) -0.0009(5)
C10 0.0245(7) 0.0215(6) 0.0238(6) -0.0014(6) -0.0009(5) 0.0000(5)
C11 0.0211(6) 0.0211(6) 0.0309(7) 0.0008(5) 0.0032(6) -0.0016(6)
C12 0.0245(7) 0.0251(7) 0.0268(7) -0.0017(6) 0.0018(5) -0.0016(5)
C13 0.0239(7) 0.0243(7) 0.0269(7) 0.0037(6) -0.0016(6) -0.0025(5)
C14 0.0363(8) 0.0227(6) 0.0220(6) -0.0047(6) 0.0031(6) 0.0010(5)
C15 0.0359(8) 0.0253(7) 0.0226(6) 0.0014(6) -0.0030(6) 0.0065(6)
C16 0.0355(8) 0.0283(7) 0.0229(7) 0.0055(6) 0.0013(6) 0.0007(6)
C17 0.0280(7) 0.0246(7) 0.0333(8) 0.0012(6) 0.0048(6) 0.0068(6)

loop_
_atom_type_symbol
_atom_type_description
_atom_type_scat_dispersion_real
_atom_type_scat_dispersion_imag
_atom_type_scat_source
C C 0.0033 0.0016 'International Tables Vol C Tables 4.2.6.8 and 6.1.1.4'
H H 0.0000 0.0000 'International Tables Vol C Tables 4.2.6.8 and 6.1.1.4'
N N 0.0061 0.0033 'International Tables Vol C Tables 4.2.6.8 and 6.1.1.4'
O O 0.0106 0.0060 'International Tables Vol C Tables 4.2.6.8 and 6.1.1.4'

loop_
_geom_angle_atom_site_label_1
_geom_angle_atom_site_label_2
_geom_angle_atom_site_label_3
_geom_angle
C15 O1 C9 106.25(10)
N8 O2 C10 112.43(9)
C7 C6 C9 124.66(12)
C7 C6 H6A 117.7
C9 C6 H6A 117.7
C6 C7 C10 121.09(12)
C6 C7 H7A 119.5
C10 C7 H7A 119.5
C13 N8 O2 120.55(11)
C13 N8 C11 115.69(11)
O2 N8 C11 120.93(11)
C12 C9 O1 109.22(11)
C12 C9 C6 133.19(13)
O1 C9 C6 117.58(11)
O3 C10 O2 122.25(12)
O3 C10 C7 130.02(13)
O2 C10 C7 107.72(11)
O5 C11 N8 124.31(13)
O5 C11 C17 130.25(13)
N8 C11 C17 105.42(11)
C9 C12 C14 107.25(12)
C9 C12 H12A 126.4
C14 C12 H12A 126.4
O4 C13 N8 123.89(13)
O4 C13 C16 130.41(12)
N8 C13 C16 105.69(11)
C15 C14 C12 106.01(12)
C15 C14 H14A 127.0
C12 C14 H14A 127.0
C14 C15 O1 111.26(12)
C14 C15 H15A 124.4
O1 C15 H15A 124.4
C13 C16 C17 105.46(11)
C13 C16 H16A 110.6
C17 C16 H16A 110.6
C13 C16 H16B 110.6
C17 C16 H16B 110.6
H16A C16 H16B 108.8
C11 C17 C16 106.07(11)
C11 C17 H17A 110.5
C16 C17 H17A 110.5
C11 C17 H17B 110.5
C16 C17 H17B 110.5
H17A C17 H17B 108.7

loop_
_geom_bond_atom_site_label_1
_geom_bond_atom_site_label_2
_geom_bond_distance
O1 C15 1.3664(16)
O1 C9 1.3759(15)
O2 N8 1.3900(13)
O2 C10 1.4162(16)
O3 C10 1.1912(16)
O4 C13 1.2066(16)
O5 C11 1.1996(16)
C6 C7 1.3391(18)
C6 C9 1.4348(18)
C6 H6A 0.9300
C7 C10 1.4561(18)
C7 H7A 0.9300
N8 C13 1.3880(17)
N8 C11 1.3974(17)
C9 C12 1.3632(18)
C11 C17 1.5044(19)
C12 C14 1.4185(19)
C12 H12A 0.9300
C13 C16 1.5011(19)
C14 C15 1.344(2)
C14 H14A 0.9300
C15 H15A 0.9300
C16 C17 1.533(2)
C16 H16A 0.9700
C16 H16B 0.9700
C17 H17A 0.9700
C17 H17B 0.9700

loop_
_geom_hbond_atom_site_label_D
_geom_hbond_atom_site_label_H
_geom_hbond_atom_site_label_A
_geom_hbond_site_symmetry_A
_geom_hbond_distance_DH
_geom_hbond_distance_HA
_geom_hbond_distance_DA
_geom_hbond_angle_DHA
_geom_hbond_publ_flag
C12 H12A O1 6_556 0.93 2.4831 3.3533(17) 155.80 yes
C14 H14A O5 6_546 0.9301 2.4502 3.3672(18) 168.93 yes

loop_
_cod_related_entry_id
_cod_related_entry_database
_cod_related_entry_code
1 ChemSpider 4872344
